data_8102836
loop_
_publ_author_name
'Xiaobing Wang'
'Shuzhen Hua'
'Lingyi Kong'

_publ_section_title
;
 Crystal structure of sumadain A 4-bromobenzoate, C37H37BrO5
;
_journal_issue 4
_journal_name_full 'Zeitschrift f\"ur Kristallographie - New Crystal Structures'
_journal_page_first 713
_journal_volume 225
_journal_year 2010
_chemical_formula_moiety 'C37 H37 Br O5'
_chemical_formula_sum 'C37 H37 Br O5'
_chemical_formula_weight 641.57
_chemical_name_systematic
; 
Sumadain A 4-bromobenzoate
;
_space_group_IT_number 14
_symmetry_cell_setting monoclinic
_symmetry_space_group_name_Hall '-P 2ybc'
_symmetry_space_group_name_H-M 'P 1 21/c 1'
_atom_sites_solution_hydrogens geom
_atom_sites_solution_primary direct
_atom_sites_solution_secondary difmap
_audit_creation_method SHELXL-97
_audit_update_record
;
2010-07-19 # Formatted by publCIF
;
_cell_angle_alpha 90.00
_cell_angle_beta 97.1810(10)
_cell_angle_gamma 90.00
_cell_formula_units_Z 4
_cell_length_a 9.4410(9)
_cell_length_b 11.8241(11)
_cell_length_c 28.744(3)
_cell_measurement_reflns_used 2331
_cell_measurement_temperature 298(2)
_cell_measurement_theta_max 18.786
_cell_measurement_theta_min 2.741
_cell_volume 3183.6(5)
_computing_cell_refinement 'Bruker SMART'
_computing_data_collection 'Bruker SMART'
_computing_data_reduction 'Bruker SHELXTL'
_computing_molecular_graphics 'Bruker SHELXTL'
_computing_publication_material 'Bruker SHELXTL'
_computing_structure_refinement 'SHELXL-97 (Sheldrick, 1997)'
_computing_structure_solution 'SHELXS-97 (Sheldrick, 1997)'
_diffrn_ambient_temperature 298(2)
_diffrn_measured_fraction_theta_full 0.999
_diffrn_measured_fraction_theta_max 0.999
_diffrn_measurement_device_type 'CCD area detector'
_diffrn_measurement_method 'phi and omega scans'
_diffrn_radiation_monochromator graphite
_diffrn_radiation_source 'fine-focus sealed tube'
_diffrn_radiation_type MoK\a
_diffrn_radiation_wavelength 0.71073
_diffrn_reflns_av_R_equivalents 0.0771
_diffrn_reflns_av_sigmaI/netI 0.1121
_diffrn_reflns_limit_h_max 10
_diffrn_reflns_limit_h_min -11
_diffrn_reflns_limit_k_max 14
_diffrn_reflns_limit_k_min -10
_diffrn_reflns_limit_l_max 28
_diffrn_reflns_limit_l_min -34
_diffrn_reflns_number 15715
_diffrn_reflns_theta_full 25.02
_diffrn_reflns_theta_max 25.02
_diffrn_reflns_theta_min 1.43
_exptl_absorpt_coefficient_mu 1.333
_exptl_absorpt_correction_T_max 0.6750
_exptl_absorpt_correction_T_min 0.6176
_exptl_absorpt_correction_type multi-scan
_exptl_absorpt_process_details sadabs
_exptl_crystal_colour colourless
_exptl_crystal_density_diffrn 1.339
_exptl_crystal_density_method 'not measured'
_exptl_crystal_description prism
_exptl_crystal_F_000 1336
_exptl_crystal_size_max 0.40
_exptl_crystal_size_mid 0.37
_exptl_crystal_size_min 0.32
_refine_diff_density_max 0.336
_refine_diff_density_min -0.321
_refine_diff_density_rms 0.047
_refine_ls_extinction_method none
_refine_ls_goodness_of_fit_ref 1.000
_refine_ls_hydrogen_treatment constr
_refine_ls_matrix_type full
_refine_ls_number_parameters 392
_refine_ls_number_reflns 5603
_refine_ls_number_restraints 0
_refine_ls_restrained_S_all 1.000
_refine_ls_R_factor_all 0.1462
_refine_ls_R_factor_gt 0.0525
_refine_ls_shift/su_max 0.001
_refine_ls_shift/su_mean 0.000
_refine_ls_structure_factor_coef Fsqd
_refine_ls_weighting_details 'calc w=1/[\s^2^(Fo^2^)+(0.0207P)^2^] where P=(Fo^2^+2Fc^2^)/3'
_refine_ls_weighting_scheme calc
_refine_ls_wR_factor_gt 0.0862
_refine_ls_wR_factor_ref 0.0973
_reflns_number_gt 2244
_reflns_number_total 5603
_reflns_threshold_expression >2sigma(I)
_cod_data_source_file 1267-3162.cff
_cod_data_source_block 100516c
_cod_depositor_comments
;
The following automatic conversions were performed:
'_symmetry_cell_setting' value 'Monoclinic' changed to 'monoclinic'
according to '/home/saulius/struct/CIF-dictionaries/cif_core.dic'
dictionary named 'cif_core.dic' version 2.4.1 from 2010-06-29.

Automatic conversion script
Id: cif_fix_enum 1555 2011-01-17 13:19:09Z saulius 
;
_cod_original_sg_symbol_H-M 'P 21/c'
_cod_database_code 8102836

loop_
_symmetry_equiv_pos_as_xyz
'x, y, z'
'-x, y+1/2, -z+1/2'
'-x, -y, -z'
'x, -y-1/2, z-1/2'

loop_
_atom_site_label
_atom_site_type_symbol
_atom_site_fract_x
_atom_site_fract_y
_atom_site_fract_z
_atom_site_U_iso_or_equiv
_atom_site_adp_type
_atom_site_occupancy
_atom_site_symmetry_multiplicity
_atom_site_calc_flag
_atom_site_refinement_flags
_atom_site_disorder_assembly
_atom_site_disorder_group
Br1 Br 0.83295(5) 1.00010(5) 1.037716(18) 0.1088(2) Uani 1 1 d . . .
C1 C 0.2178(4) 0.5697(3) 0.86130(15) 0.0481(10) Uani 1 1 d . . .
C2 C 0.2190(4) 0.5771(3) 0.90989(15) 0.0520(10) Uani 1 1 d . . .
C3 C 0.1330(4) 0.5144(4) 0.93457(13) 0.0589(11) Uani 1 1 d . . .
H3 H 0.1344 0.5253 0.9667 0.071 Uiso 1 1 calc R . .
C4 C 0.0430(4) 0.4337(3) 0.91121(15) 0.0522(10) Uani 1 1 d . . .
C5 C 0.0544(4) 0.4103(3) 0.86518(15) 0.0466(10) Uani 1 1 d . . .
C6 C 0.1267(4) 0.4846(3) 0.84016(13) 0.0462(9) Uani 1 1 d . . .
C7 C 0.2982(4) 0.6499(4) 0.83518(14) 0.0546(11) Uani 1 1 d . . .
C8 C 0.3537(4) 0.6125(4) 0.79212(14) 0.0568(11) Uani 1 1 d . . .
H8 H 0.3390 0.5380 0.7823 0.068 Uiso 1 1 calc R . .
C9 C 0.4241(4) 0.6819(3) 0.76693(14) 0.0572(11) Uani 1 1 d . . .
H9 H 0.4309 0.7563 0.7774 0.069 Uiso 1 1 calc R . .
C10 C 0.4919(4) 0.6582(4) 0.72549(14) 0.0546(11) Uani 1 1 d . . .
C11 C 0.5007(4) 0.5518(4) 0.70659(16) 0.0713(13) Uani 1 1 d . . .
H11 H 0.4589 0.4913 0.7204 0.086 Uiso 1 1 calc R . .
C12 C 0.5695(5) 0.5322(4) 0.66792(17) 0.0813(14) Uani 1 1 d . . .
H12 H 0.5753 0.4594 0.6561 0.098 Uiso 1 1 calc R . .
C13 C 0.6295(5) 0.6219(6) 0.64710(16) 0.0923(16) Uani 1 1 d . . .
H13 H 0.6750 0.6096 0.6207 0.111 Uiso 1 1 calc R . .
C14 C 0.6233(5) 0.7284(5) 0.66465(18) 0.0856(15) Uani 1 1 d . . .
H14 H 0.6638 0.7889 0.6504 0.103 Uiso 1 1 calc R . .
C15 C 0.5563(4) 0.7449(4) 0.70365(16) 0.0710(13) Uani 1 1 d . . .
H15 H 0.5541 0.8175 0.7160 0.085 Uiso 1 1 calc R . .
C16 C -0.0419(4) 0.3291(3) 0.83757(13) 0.0552(11) Uani 1 1 d . . .
H16 H 0.0122 0.2829 0.8176 0.066 Uiso 1 1 calc R . .
C17 C -0.1153(4) 0.2541(4) 0.86977(14) 0.0766(13) Uani 1 1 d . . .
H17A H -0.0474 0.2013 0.8859 0.092 Uiso 1 1 calc R . .
H17B H -0.1909 0.2112 0.8518 0.092 Uiso 1 1 calc R . .
C18 C -0.1772(6) 0.3292(5) 0.90513(16) 0.0852(15) Uani 1 1 d . . .
C19 C -0.2761(5) 0.4163(5) 0.87916(17) 0.0914(16) Uani 1 1 d . . .
H19A H -0.3635 0.3778 0.8668 0.110 Uiso 1 1 calc R . .
H19B H -0.3008 0.4710 0.9020 0.110 Uiso 1 1 calc R . .
C20 C -0.2232(4) 0.4811(4) 0.83919(13) 0.0722(13) Uani 1 1 d . . .
H20A H -0.1597 0.5408 0.8522 0.087 Uiso 1 1 calc R . .
H20B H -0.3041 0.5164 0.8206 0.087 Uiso 1 1 calc R . .
C21 C -0.1447(4) 0.4077(3) 0.80721(12) 0.0548(11) Uani 1 1 d . . .
H21 H -0.2155 0.3605 0.7884 0.066 Uiso 1 1 calc R . .
C22 C -0.0566(4) 0.4708(3) 0.77316(12) 0.0527(11) Uani 1 1 d . . .
C23 C -0.0579(4) 0.4041(3) 0.72791(12) 0.0588(11) Uani 1 1 d . . .
H23A H -0.0322 0.3266 0.7362 0.071 Uiso 1 1 calc R . .
H23B H -0.1553 0.4031 0.7124 0.071 Uiso 1 1 calc R . .
C24 C 0.0358(5) 0.4430(4) 0.69324(13) 0.0940(16) Uani 1 1 d . . .
H24A H 0.1345 0.4391 0.7074 0.113 Uiso 1 1 calc R . .
H24B H 0.0142 0.5215 0.6855 0.113 Uiso 1 1 calc R . .
C25 C 0.0189(5) 0.3745(4) 0.64895(14) 0.0737(14) Uani 1 1 d . . .
H25 H -0.0746 0.3654 0.6349 0.088 Uiso 1 1 calc R . .
C26 C 0.1155(6) 0.3258(4) 0.62727(16) 0.0780(14) Uani 1 1 d . . .
C27 C 0.2719(5) 0.3178(5) 0.64670(17) 0.150(2) Uani 1 1 d . . .
H27A H 0.3220 0.3820 0.6365 0.224 Uiso 1 1 calc R . .
H27B H 0.3116 0.2497 0.6356 0.224 Uiso 1 1 calc R . .
H27C H 0.2810 0.3165 0.6803 0.224 Uiso 1 1 calc R . .
C28 C 0.0783(5) 0.2646(4) 0.58215(14) 0.0959(16) Uani 1 1 d . . .
H28A H -0.0236 0.2603 0.5750 0.144 Uiso 1 1 calc R . .
H28B H 0.1175 0.1896 0.5848 0.144 Uiso 1 1 calc R . .
H28C H 0.1171 0.3045 0.5575 0.144 Uiso 1 1 calc R . .
C29 C -0.2495(5) 0.2624(5) 0.94077(14) 0.132(2) Uani 1 1 d . . .
H29A H -0.1816 0.2121 0.9576 0.198 Uiso 1 1 calc R . .
H29B H -0.3270 0.2193 0.9248 0.198 Uiso 1 1 calc R . .
H29C H -0.2856 0.3136 0.9624 0.198 Uiso 1 1 calc R . .
C30 C -0.1007(4) 0.5932(3) 0.76389(13) 0.0736(13) Uani 1 1 d . . .
H30A H -0.0872 0.6349 0.7928 0.110 Uiso 1 1 calc R . .
H30B H -0.1995 0.5961 0.7510 0.110 Uiso 1 1 calc R . .
H30C H -0.0434 0.6259 0.7421 0.110 Uiso 1 1 calc R . .
C31 C 0.4431(5) 0.6261(4) 0.94902(14) 0.0592(12) Uani 1 1 d . . .
C32 C 0.5318(4) 0.7200(4) 0.97057(14) 0.0559(11) Uani 1 1 d . . .
C33 C 0.5116(4) 0.8281(4) 0.95559(13) 0.0664(12) Uani 1 1 d . . .
H33 H 0.4374 0.8454 0.9323 0.080 Uiso 1 1 calc R . .
C34 C 0.6020(5) 0.9132(4) 0.97509(16) 0.0759(13) Uani 1 1 d . . .
H34 H 0.5897 0.9873 0.9645 0.091 Uiso 1 1 calc R . .
C35 C 0.7092(4) 0.8870(4) 1.01002(16) 0.0662(12) Uani 1 1 d . . .
C36 C 0.7294(4) 0.7788(5) 1.02531(15) 0.0767(13) Uani 1 1 d . . .
H36 H 0.8030 0.7611 1.0488 0.092 Uiso 1 1 calc R . .
C37 C 0.6391(5) 0.6960(4) 1.00550(15) 0.0773(13) Uani 1 1 d . . .
H37 H 0.6515 0.6219 1.0161 0.093 Uiso 1 1 calc R . .
O1 O 0.3240(3) 0.7465(3) 0.84947(9) 0.0767(9) Uani 1 1 d . . .
O2 O 0.3071(3) 0.6584(2) 0.93470(8) 0.0614(7) Uani 1 1 d . . .
O3 O -0.0552(3) 0.3842(2) 0.93478(8) 0.0764(9) Uani 1 1 d . . .
O4 O 0.0996(2) 0.4749(2) 0.79227(8) 0.0559(7) Uani 1 1 d . . .
O5 O 0.4838(3) 0.5321(3) 0.94403(11) 0.0962(11) Uani 1 1 d . . .

loop_
_atom_site_aniso_label
_atom_site_aniso_U_11
_atom_site_aniso_U_22
_atom_site_aniso_U_33
_atom_site_aniso_U_23
_atom_site_aniso_U_13
_atom_site_aniso_U_12
Br1 0.0981(4) 0.1038(4) 0.1247(4) -0.0297(4) 0.0150(3) -0.0388(4)
C1 0.037(2) 0.049(3) 0.059(3) -0.003(2) 0.008(2) 0.000(2)
C2 0.049(3) 0.050(3) 0.056(3) -0.004(2) 0.001(2) 0.000(2)
C3 0.059(3) 0.070(3) 0.046(2) -0.001(3) 0.001(2) 0.006(3)
C4 0.046(3) 0.057(3) 0.053(3) 0.009(2) 0.006(2) -0.003(2)
C5 0.040(2) 0.052(3) 0.049(3) 0.004(2) 0.011(2) 0.001(2)
C6 0.045(2) 0.051(3) 0.044(3) -0.004(2) 0.008(2) 0.010(2)
C7 0.044(3) 0.060(3) 0.057(3) -0.009(3) -0.005(2) 0.003(3)
C8 0.045(3) 0.060(3) 0.064(3) -0.010(3) 0.002(2) -0.005(2)
C9 0.046(3) 0.059(3) 0.066(3) -0.002(3) 0.006(2) -0.005(2)
C10 0.041(3) 0.062(3) 0.061(3) 0.012(3) 0.007(2) -0.007(2)
C11 0.076(3) 0.064(4) 0.077(3) -0.005(3) 0.021(3) -0.013(3)
C12 0.077(3) 0.090(4) 0.079(3) -0.020(3) 0.018(3) -0.016(3)
C13 0.078(4) 0.124(5) 0.080(4) 0.007(4) 0.028(3) -0.006(4)
C14 0.082(4) 0.084(4) 0.094(4) 0.021(3) 0.026(3) -0.010(3)
C15 0.070(3) 0.064(3) 0.081(3) 0.003(3) 0.019(3) 0.001(3)
C16 0.057(3) 0.055(3) 0.054(3) -0.003(2) 0.009(2) -0.004(2)
C17 0.091(3) 0.078(4) 0.060(3) 0.003(3) 0.006(3) -0.031(3)
C18 0.091(4) 0.107(4) 0.061(3) -0.013(3) 0.024(3) -0.053(4)
C19 0.060(3) 0.133(5) 0.085(4) -0.024(3) 0.024(3) -0.016(3)
C20 0.046(3) 0.100(4) 0.070(3) -0.009(3) 0.007(2) 0.006(3)
C21 0.044(2) 0.066(3) 0.055(3) -0.006(2) 0.007(2) -0.012(2)
C22 0.046(3) 0.058(3) 0.052(3) -0.002(2) -0.003(2) -0.001(2)
C23 0.065(3) 0.067(3) 0.045(3) 0.003(2) 0.004(2) -0.002(2)
C24 0.122(4) 0.108(4) 0.055(3) -0.012(3) 0.024(3) -0.032(3)
C25 0.078(3) 0.094(4) 0.049(3) 0.000(3) 0.011(3) -0.022(3)
C26 0.079(4) 0.091(4) 0.065(3) -0.001(3) 0.015(3) -0.029(3)
C27 0.083(4) 0.223(7) 0.144(5) -0.058(5) 0.020(4) -0.049(4)
C28 0.120(4) 0.093(4) 0.078(3) -0.006(3) 0.028(3) -0.027(3)
C29 0.147(5) 0.177(6) 0.080(3) -0.010(4) 0.045(3) -0.101(4)
C30 0.079(3) 0.052(3) 0.086(3) 0.000(2) -0.004(2) 0.002(3)
C31 0.051(3) 0.068(4) 0.059(3) 0.000(3) 0.005(2) 0.000(3)
C32 0.047(3) 0.058(3) 0.063(3) -0.004(3) 0.006(2) -0.006(3)
C33 0.066(3) 0.067(4) 0.063(3) -0.007(3) -0.003(2) 0.003(3)
C34 0.084(4) 0.061(3) 0.084(4) -0.003(3) 0.013(3) 0.000(3)
C35 0.054(3) 0.069(4) 0.077(3) -0.015(3) 0.013(3) -0.015(3)
C36 0.055(3) 0.080(4) 0.091(3) 0.002(3) -0.006(3) -0.014(3)
C37 0.059(3) 0.069(4) 0.099(4) 0.008(3) -0.013(3) -0.010(3)
O1 0.087(2) 0.059(2) 0.086(2) -0.0140(18) 0.0192(16) -0.0134(19)
O2 0.0460(18) 0.069(2) 0.0664(18) -0.0119(15) -0.0041(15) 0.0006(16)
O3 0.083(2) 0.093(2) 0.0551(18) -0.0048(17) 0.0175(17) -0.0318(19)
O4 0.0498(16) 0.070(2) 0.0484(16) -0.0053(14) 0.0077(13) -0.0070(14)
O5 0.061(2) 0.071(3) 0.149(3) -0.028(2) -0.0145(19) 0.0115(18)

loop_
_atom_type_symbol
_atom_type_description
_atom_type_scat_dispersion_real
_atom_type_scat_dispersion_imag
_atom_type_scat_source
C C 0.0033 0.0016 'International Tables Vol C Tables 4.2.6.8 and 6.1.1.4'
H H 0.0000 0.0000 'International Tables Vol C Tables 4.2.6.8 and 6.1.1.4'
O O 0.0106 0.0060 'International Tables Vol C Tables 4.2.6.8 and 6.1.1.4'
Br Br -0.2901 2.4595 'International Tables Vol C Tables 4.2.6.8 and 6.1.1.4'

loop_
_geom_angle_atom_site_label_1
_geom_angle_atom_site_label_2
_geom_angle_atom_site_label_3
_geom_angle
_geom_angle_site_symmetry_1
_geom_angle_site_symmetry_3
_geom_angle_publ_flag
C2 C1 C6 113.8(4) . . ?
C2 C1 C7 121.8(4) . . ?
C6 C1 C7 124.3(4) . . ?
C3 C2 C1 123.7(4) . . ?
C3 C2 O2 117.5(4) . . ?
C1 C2 O2 118.7(4) . . ?
C2 C3 C4 119.3(4) . . ?
C2 C3 H3 120.4 . . ?
C4 C3 H3 120.4 . . ?
O3 C4 C5 122.7(4) . . ?
O3 C4 C3 118.1(4) . . ?
C5 C4 C3 119.2(4) . . ?
C4 C5 C6 118.8(4) . . ?
C4 C5 C16 122.1(4) . . ?
C6 C5 C16 116.5(4) . . ?
C5 C6 O4 115.5(4) . . ?
C5 C6 C1 123.2(4) . . ?
O4 C6 C1 121.2(4) . . ?
O1 C7 C8 119.0(4) . . ?
O1 C7 C1 121.4(4) . . ?
C8 C7 C1 119.6(4) . . ?
C9 C8 C7 121.9(4) . . ?
C9 C8 H8 119.0 . . ?
C7 C8 H8 119.0 . . ?
C8 C9 C10 129.3(4) . . ?
C8 C9 H9 115.4 . . ?
C10 C9 H9 115.4 . . ?
C11 C10 C15 116.5(4) . . ?
C11 C10 C9 123.8(4) . . ?
C15 C10 C9 119.7(4) . . ?
C12 C11 C10 122.1(4) . . ?
C12 C11 H11 119.0 . . ?
C10 C11 H11 119.0 . . ?
C13 C12 C11 118.9(5) . . ?
C13 C12 H12 120.5 . . ?
C11 C12 H12 120.5 . . ?
C14 C13 C12 120.9(5) . . ?
C14 C13 H13 119.6 . . ?
C12 C13 H13 119.6 . . ?
C13 C14 C15 118.8(5) . . ?
C13 C14 H14 120.6 . . ?
C15 C14 H14 120.6 . . ?
C14 C15 C10 122.7(4) . . ?
C14 C15 H15 118.6 . . ?
C10 C15 H15 118.6 . . ?
C5 C16 C17 110.5(3) . . ?
C5 C16 C21 102.4(3) . . ?
C17 C16 C21 113.5(3) . . ?
C5 C16 H16 110.1 . . ?
C17 C16 H16 110.1 . . ?
C21 C16 H16 110.1 . . ?
C16 C17 C18 108.1(4) . . ?
C16 C17 H17A 110.1 . . ?
C18 C17 H17A 110.1 . . ?
C16 C17 H17B 110.1 . . ?
C18 C17 H17B 110.1 . . ?
H17A C17 H17B 108.4 . . ?
O3 C18 C17 107.6(4) . . ?
O3 C18 C29 102.8(4) . . ?
C17 C18 C29 112.9(4) . . ?
O3 C18 C19 111.5(4) . . ?
C17 C18 C19 109.3(4) . . ?
C29 C18 C19 112.5(5) . . ?
C20 C19 C18 118.3(4) . . ?
C20 C19 H19A 107.7 . . ?
C18 C19 H19A 107.7 . . ?
C20 C19 H19B 107.7 . . ?
C18 C19 H19B 107.7 . . ?
H19A C19 H19B 107.1 . . ?
C19 C20 C21 113.6(4) . . ?
C19 C20 H20A 108.8 . . ?
C21 C20 H20A 108.8 . . ?
C19 C20 H20B 108.8 . . ?
C21 C20 H20B 108.8 . . ?
H20A C20 H20B 107.7 . . ?
C20 C21 C16 108.8(3) . . ?
C20 C21 C22 116.5(3) . . ?
C16 C21 C22 107.4(3) . . ?
C20 C21 H21 107.9 . . ?
C16 C21 H21 107.9 . . ?
C22 C21 H21 107.9 . . ?
O4 C22 C30 105.5(3) . . ?
O4 C22 C23 103.4(3) . . ?
C30 C22 C23 111.8(3) . . ?
O4 C22 C21 111.2(3) . . ?
C30 C22 C21 114.3(3) . . ?
C23 C22 C21 110.0(3) . . ?
C24 C23 C22 118.1(3) . . ?
C24 C23 H23A 107.8 . . ?
C22 C23 H23A 107.8 . . ?
C24 C23 H23B 107.8 . . ?
C22 C23 H23B 107.8 . . ?
H23A C23 H23B 107.1 . . ?
C23 C24 C25 113.1(4) . . ?
C23 C24 H24A 109.0 . . ?
C25 C24 H24A 109.0 . . ?
C23 C24 H24B 109.0 . . ?
C25 C24 H24B 109.0 . . ?
H24A C24 H24B 107.8 . . ?
C26 C25 C24 129.7(4) . . ?
C26 C25 H25 115.2 . . ?
C24 C25 H25 115.2 . . ?
C25 C26 C28 122.0(5) . . ?
C25 C26 C27 124.1(5) . . ?
C28 C26 C27 113.8(4) . . ?
C26 C27 H27A 109.5 . . ?
C26 C27 H27B 109.5 . . ?
H27A C27 H27B 109.5 . . ?
C26 C27 H27C 109.5 . . ?
H27A C27 H27C 109.5 . . ?
H27B C27 H27C 109.5 . . ?
C26 C28 H28A 109.5 . . ?
C26 C28 H28B 109.5 . . ?
H28A C28 H28B 109.5 . . ?
C26 C28 H28C 109.5 . . ?
H28A C28 H28C 109.5 . . ?
H28B C28 H28C 109.5 . . ?
C18 C29 H29A 109.5 . . ?
C18 C29 H29B 109.5 . . ?
H29A C29 H29B 109.5 . . ?
C18 C29 H29C 109.5 . . ?
H29A C29 H29C 109.5 . . ?
H29B C29 H29C 109.5 . . ?
C22 C30 H30A 109.5 . . ?
C22 C30 H30B 109.5 . . ?
H30A C30 H30B 109.5 . . ?
C22 C30 H30C 109.5 . . ?
H30A C30 H30C 109.5 . . ?
H30B C30 H30C 109.5 . . ?
O5 C31 O2 122.3(4) . . ?
O5 C31 C32 125.3(4) . . ?
O2 C31 C32 112.4(4) . . ?
C33 C32 C37 119.5(4) . . ?
C33 C32 C31 121.7(4) . . ?
C37 C32 C31 118.8(5) . . ?
C32 C33 C34 120.0(4) . . ?
C32 C33 H33 120.0 . . ?
C34 C33 H33 120.0 . . ?
C35 C34 C33 119.4(4) . . ?
C35 C34 H34 120.3 . . ?
C33 C34 H34 120.3 . . ?
C36 C35 C34 120.8(4) . . ?
C36 C35 Br1 118.5(4) . . ?
C34 C35 Br1 120.7(4) . . ?
C35 C36 C37 118.8(4) . . ?
C35 C36 H36 120.6 . . ?
C37 C36 H36 120.6 . . ?
C32 C37 C36 121.4(4) . . ?
C32 C37 H37 119.3 . . ?
C36 C37 H37 119.3 . . ?
C31 O2 C2 116.1(3) . . ?
C4 O3 C18 115.6(3) . . ?
C6 O4 C22 114.7(2) . . ?

loop_
_geom_bond_atom_site_label_1
_geom_bond_atom_site_label_2
_geom_bond_distance
_geom_bond_site_symmetry_2
_geom_bond_publ_flag
Br1 C35 1.886(4) . ?
C1 C2 1.398(5) . ?
C1 C6 1.411(5) . ?
C1 C7 1.477(5) . ?
C2 C3 1.362(5) . ?
C2 O2 1.406(4) . ?
C3 C4 1.393(5) . ?
C3 H3 0.9300 . ?
C4 O3 1.348(4) . ?
C4 C5 1.369(4) . ?
C5 C6 1.370(4) . ?
C5 C16 1.483(5) . ?
C6 O4 1.373(4) . ?
C7 O1 1.227(4) . ?
C7 C8 1.471(5) . ?
C8 C9 1.326(5) . ?
C8 H8 0.9300 . ?
C9 C10 1.448(5) . ?
C9 H9 0.9300 . ?
C10 C11 1.377(5) . ?
C10 C15 1.382(5) . ?
C11 C12 1.375(5) . ?
C11 H11 0.9300 . ?
C12 C13 1.374(6) . ?
C12 H12 0.9300 . ?
C13 C14 1.361(6) . ?
C13 H13 0.9300 . ?
C14 C15 1.368(5) . ?
C14 H14 0.9300 . ?
C15 H15 0.9300 . ?
C16 C17 1.511(4) . ?
C16 C21 1.535(5) . ?
C16 H16 0.9800 . ?
C17 C18 1.520(5) . ?
C17 H17A 0.9700 . ?
C17 H17B 0.9700 . ?
C18 O3 1.494(5) . ?
C18 C29 1.521(5) . ?
C18 C19 1.521(6) . ?
C19 C20 1.516(5) . ?
C19 H19A 0.9700 . ?
C19 H19B 0.9700 . ?
C20 C21 1.522(4) . ?
C20 H20A 0.9700 . ?
C20 H20B 0.9700 . ?
C21 C22 1.553(5) . ?
C21 H21 0.9800 . ?
C22 O4 1.509(4) . ?
C22 C30 1.520(5) . ?
C22 C23 1.520(4) . ?
C23 C24 1.486(4) . ?
C23 H23A 0.9700 . ?
C23 H23B 0.9700 . ?
C24 C25 1.501(5) . ?
C24 H24A 0.9700 . ?
C24 H24B 0.9700 . ?
C25 C26 1.301(5) . ?
C25 H25 0.9300 . ?
C26 C28 1.488(5) . ?
C26 C27 1.515(6) . ?
C27 H27A 0.9600 . ?
C27 H27B 0.9600 . ?
C27 H27C 0.9600 . ?
C28 H28A 0.9600 . ?
C28 H28B 0.9600 . ?
C28 H28C 0.9600 . ?
C29 H29A 0.9600 . ?
C29 H29B 0.9600 . ?
C29 H29C 0.9600 . ?
C30 H30A 0.9600 . ?
C30 H30B 0.9600 . ?
C30 H30C 0.9600 . ?
C31 O5 1.191(4) . ?
C31 O2 1.353(4) . ?
C31 C32 1.479(5) . ?
C32 C33 1.355(5) . ?
C32 C37 1.364(5) . ?
C33 C34 1.391(5) . ?
C33 H33 0.9300 . ?
C34 C35 1.369(5) . ?
C34 H34 0.9300 . ?
C35 C36 1.358(5) . ?
C36 C37 1.374(5) . ?
C36 H36 0.9300 . ?
C37 H37 0.9300 . ?

loop_
_geom_torsion_atom_site_label_1
_geom_torsion_atom_site_label_2
_geom_torsion_atom_site_label_3
_geom_torsion_atom_site_label_4
_geom_torsion
_geom_torsion_site_symmetry_1
_geom_torsion_site_symmetry_2
_geom_torsion_site_symmetry_3
_geom_torsion_site_symmetry_4
_geom_torsion_publ_flag
C6 C1 C2 C3 -4.6(5) . . . . ?
C7 C1 C2 C3 171.5(3) . . . . ?
C6 C1 C2 O2 179.4(3) . . . . ?
C7 C1 C2 O2 -4.5(5) . . . . ?
C1 C2 C3 C4 3.4(6) . . . . ?
O2 C2 C3 C4 179.3(3) . . . . ?
C2 C3 C4 O3 -170.8(3) . . . . ?
C2 C3 C4 C5 7.3(5) . . . . ?
O3 C4 C5 C6 161.8(3) . . . . ?
C3 C4 C5 C6 -16.2(5) . . . . ?
O3 C4 C5 C16 0.7(6) . . . . ?
C3 C4 C5 C16 -177.3(3) . . . . ?
C4 C5 C6 O4 -161.7(3) . . . . ?
C16 C5 C6 O4 0.5(5) . . . . ?
C4 C5 C6 C1 15.2(5) . . . . ?
C16 C5 C6 C1 177.4(3) . . . . ?
C2 C1 C6 C5 -4.7(5) . . . . ?
C7 C1 C6 C5 179.2(3) . . . . ?
C2 C1 C6 O4 172.0(3) . . . . ?
C7 C1 C6 O4 -4.0(5) . . . . ?
C2 C1 C7 O1 -27.5(6) . . . . ?
C6 C1 C7 O1 148.2(4) . . . . ?
C2 C1 C7 C8 150.0(3) . . . . ?
C6 C1 C7 C8 -34.3(5) . . . . ?
O1 C7 C8 C9 -3.8(5) . . . . ?
C1 C7 C8 C9 178.7(3) . . . . ?
C7 C8 C9 C10 176.4(3) . . . . ?
C8 C9 C10 C11 -4.2(6) . . . . ?
C8 C9 C10 C15 177.9(4) . . . . ?
C15 C10 C11 C12 -0.2(6) . . . . ?
C9 C10 C11 C12 -178.2(3) . . . . ?
C10 C11 C12 C13 -1.0(6) . . . . ?
C11 C12 C13 C14 1.0(7) . . . . ?
C12 C13 C14 C15 0.2(8) . . . . ?
C13 C14 C15 C10 -1.4(7) . . . . ?
C11 C10 C15 C14 1.4(6) . . . . ?
C9 C10 C15 C14 179.5(4) . . . . ?
C4 C5 C16 C17 -17.7(5) . . . . ?
C6 C5 C16 C17 -179.2(3) . . . . ?
C4 C5 C16 C21 103.4(4) . . . . ?
C6 C5 C16 C21 -58.1(4) . . . . ?
C5 C16 C17 C18 49.1(4) . . . . ?
C21 C16 C17 C18 -65.2(4) . . . . ?
C16 C17 C18 O3 -65.2(5) . . . . ?
C16 C17 C18 C29 -177.9(4) . . . . ?
C16 C17 C18 C19 56.1(5) . . . . ?
O3 C18 C19 C20 71.1(5) . . . . ?
C17 C18 C19 C20 -47.8(5) . . . . ?
C29 C18 C19 C20 -174.0(4) . . . . ?
C18 C19 C20 C21 42.5(5) . . . . ?
C19 C20 C21 C16 -44.2(4) . . . . ?
C19 C20 C21 C22 -165.7(3) . . . . ?
C5 C16 C21 C20 -61.0(4) . . . . ?
C17 C16 C21 C20 58.1(4) . . . . ?
C5 C16 C21 C22 66.0(4) . . . . ?
C17 C16 C21 C22 -175.0(3) . . . . ?
C20 C21 C22 O4 98.8(4) . . . . ?
C16 C21 C22 O4 -23.5(4) . . . . ?
C20 C21 C22 C30 -20.6(4) . . . . ?
C16 C21 C22 C30 -142.9(3) . . . . ?
C20 C21 C22 C23 -147.3(3) . . . . ?
C16 C21 C22 C23 90.4(4) . . . . ?
O4 C22 C23 C24 -53.4(4) . . . . ?
C30 C22 C23 C24 59.6(4) . . . . ?
C21 C22 C23 C24 -172.3(3) . . . . ?
C22 C23 C24 C25 -176.7(4) . . . . ?
C23 C24 C25 C26 -129.0(5) . . . . ?
C24 C25 C26 C28 -177.4(4) . . . . ?
C24 C25 C26 C27 7.5(8) . . . . ?
O5 C31 C32 C33 145.7(5) . . . . ?
O2 C31 C32 C33 -33.8(5) . . . . ?
O5 C31 C32 C37 -32.3(6) . . . . ?
O2 C31 C32 C37 148.1(4) . . . . ?
C37 C32 C33 C34 1.4(6) . . . . ?
C31 C32 C33 C34 -176.6(4) . . . . ?
C32 C33 C34 C35 -1.3(6) . . . . ?
C33 C34 C35 C36 1.0(6) . . . . ?
C33 C34 C35 Br1 -179.5(3) . . . . ?
C34 C35 C36 C37 -0.8(7) . . . . ?
Br1 C35 C36 C37 179.6(3) . . . . ?
C33 C32 C37 C36 -1.3(6) . . . . ?
C31 C32 C37 C36 176.8(4) . . . . ?
C35 C36 C37 C32 1.0(7) . . . . ?
O5 C31 O2 C2 -5.3(6) . . . . ?
C32 C31 O2 C2 174.3(3) . . . . ?
C3 C2 O2 C31 96.4(4) . . . . ?
C1 C2 O2 C31 -87.4(4) . . . . ?
C5 C4 O3 C18 -17.4(5) . . . . ?
C3 C4 O3 C18 160.6(4) . . . . ?
C17 C18 O3 C4 49.5(5) . . . . ?
C29 C18 O3 C4 168.9(4) . . . . ?
C19 C18 O3 C4 -70.4(5) . . . . ?
C5 C6 O4 C22 49.0(4) . . . . ?
C1 C6 O4 C22 -128.0(3) . . . . ?
C30 C22 O4 C6 89.8(3) . . . . ?
C23 C22 O4 C6 -152.7(3) . . . . ?
C21 C22 O4 C6 -34.7(4) . . . . ?
